data_7227944
loop_
_publ_author_name
'Huang, Ji-Han'
'Hou, Guang-Feng'
'Ma, Dong-Sheng'
'Yu, Ying-Hui'
'Jiang, Wen-Hong'
'Huang, Qi'
'Gao, Jin-Sheng'

_publ_section_title
;
 Two pairs of Zn(ii) coordination polymer enantiomers based on chiral
 aromatic polycarboxylate ligands: synthesis, crystal structures and
 properties
;
_journal_issue 30
_journal_name_full 'RSC Adv.'
_journal_page_first 18650
_journal_paper_doi 10.1039/C7RA00337D
_journal_volume 7
_journal_year 2017
_chemical_absolute_configuration rm
_chemical_formula_moiety 'C16 H14 O6 Zn'
_chemical_formula_sum 'C16 H14 O6 Zn'
_chemical_formula_weight 367.64
_chemical_name_systematic
; 
 ? 
;
_space_group_IT_number 4
_symmetry_cell_setting monoclinic
_symmetry_space_group_name_Hall 'P 2yb'
_symmetry_space_group_name_H-M 'P 1 21 1'
_atom_sites_solution_hydrogens geom
_atom_sites_solution_primary direct
_atom_sites_solution_secondary difmap
_audit_creation_method SHELXL-97
_audit_update_record
;
2017-01-09 deposited with the CCDC.
2017-03-23 downloaded from the CCDC.
;
_cell_angle_alpha 90.00
_cell_angle_beta 97.98(3)
_cell_angle_gamma 90.00
_cell_formula_units_Z 2
_cell_length_a 5.6961(11)
_cell_length_b 7.8959(16)
_cell_length_c 15.870(3)
_cell_measurement_reflns_used 6240
_cell_measurement_temperature 293(2)
_cell_measurement_theta_max 27.59
_cell_measurement_theta_min 3.61
_cell_volume 706.9(2)
_computing_cell_refinement RAPID-AUTO
_computing_data_collection 'RAPID-AUTO (Rigaku Corporation, 1998)'
_computing_data_reduction 'CrystalStructure (Rigaku/MSC and Rigaku Corporation, 2002)'
_computing_molecular_graphics 'SHELXTL (Sheldrick, 2008)'
_computing_publication_material SHELXL-97
_computing_structure_refinement 'SHELXL-97 (Sheldrick, 2008)'
_computing_structure_solution 'SHELXS-97 (Sheldrick, 2008)'
_diffrn_ambient_temperature 293(2)
_diffrn_measured_fraction_theta_full 0.983
_diffrn_measured_fraction_theta_max 0.983
_diffrn_measurement_device_type 'Rigaku RAXIS-RAPID'
_diffrn_measurement_method '\w scan'
_diffrn_radiation_monochromator graphite
_diffrn_radiation_source 'fine-focus sealed tube'
_diffrn_radiation_type MoK\a
_diffrn_radiation_wavelength 0.71073
_diffrn_reflns_av_R_equivalents 0.0265
_diffrn_reflns_av_sigmaI/netI 0.0450
_diffrn_reflns_limit_h_max 6
_diffrn_reflns_limit_h_min -6
_diffrn_reflns_limit_k_max 9
_diffrn_reflns_limit_k_min -9
_diffrn_reflns_limit_l_max 18
_diffrn_reflns_limit_l_min -18
_diffrn_reflns_number 5257
_diffrn_reflns_theta_full 25.00
_diffrn_reflns_theta_max 25.00
_diffrn_reflns_theta_min 3.61
_diffrn_standards_decay_% 0
_diffrn_standards_interval_count 0
_diffrn_standards_interval_time 0
_diffrn_standards_number 0
_exptl_absorpt_coefficient_mu 1.768
_exptl_absorpt_correction_T_max 0.6337
_exptl_absorpt_correction_T_min 0.5493
_exptl_absorpt_correction_type multi-scan
_exptl_absorpt_process_details 'ABSCOR (Higashi, 1995)'
_exptl_crystal_colour colorless
_exptl_crystal_density_diffrn 1.727
_exptl_crystal_density_method 'not measured'
_exptl_crystal_description block
_exptl_crystal_F_000 376
_exptl_crystal_size_max 0.39
_exptl_crystal_size_mid 0.35
_exptl_crystal_size_min 0.28
_refine_diff_density_max 0.289
_refine_diff_density_min -0.318
_refine_diff_density_rms 0.069
_refine_ls_abs_structure_details 'Flack H D (1983), Acta Cryst. A39, 876-881'
_refine_ls_abs_structure_Flack 0.013(13)
_refine_ls_extinction_method none
_refine_ls_goodness_of_fit_ref 1.076
_refine_ls_hydrogen_treatment mixed
_refine_ls_matrix_type full
_refine_ls_number_parameters 209
_refine_ls_number_reflns 2414
_refine_ls_number_restraints 1
_refine_ls_restrained_S_all 1.076
_refine_ls_R_factor_all 0.0302
_refine_ls_R_factor_gt 0.0274
_refine_ls_shift/su_max 0.002
_refine_ls_shift/su_mean 0.000
_refine_ls_structure_factor_coef Fsqd
_refine_ls_weighting_details 'calc w=1/[\s^2^(Fo^2^)+(0.0319P)^2^+0.0000P] where P=(Fo^2^+2Fc^2^)/3'
_refine_ls_weighting_scheme calc
_refine_ls_wR_factor_gt 0.0609
_refine_ls_wR_factor_ref 0.0627
_reflns_number_gt 2268
_reflns_number_total 2414
_reflns_threshold_expression >2sigma(I)
_cod_data_source_file c7ra00337d2.cif
_cod_data_source_block 2-229
_cod_original_sg_symbol_H-M 'P 21'
_cod_database_code 7227944

loop_
_symmetry_equiv_pos_as_xyz
'x, y, z'
'-x, y+1/2, -z'

loop_
_atom_site_label
_atom_site_type_symbol
_atom_site_fract_x
_atom_site_fract_y
_atom_site_fract_z
_atom_site_U_iso_or_equiv
_atom_site_adp_type
_atom_site_occupancy
_atom_site_symmetry_multiplicity
_atom_site_calc_flag
_atom_site_refinement_flags
C1 C 1.0554(5) 0.0885(6) 0.21842(16) 0.0248(6) Uani 1 1 d .
C2 C 0.8532(6) 0.1830(4) 0.1966(2) 0.0304(8) Uani 1 1 d .
H2 H 0.7940 0.2483 0.2376 0.036 Uiso 1 1 calc R
C3 C 0.7380(7) 0.1815(4) 0.1145(2) 0.0294(7) Uani 1 1 d .
H3 H 0.6003 0.2449 0.1014 0.035 Uiso 1 1 calc R
C4 C 0.8218(5) 0.0872(6) 0.05000(16) 0.0222(5) Uani 1 1 d .
C5 C 1.0285(6) -0.0049(4) 0.07360(19) 0.0277(7) Uani 1 1 d .
H5 H 1.0907 -0.0679 0.0324 0.033 Uiso 1 1 calc R
C6 C 1.1452(6) -0.0062(4) 0.1560(2) 0.0299(7) Uani 1 1 d .
H6 H 1.2825 -0.0699 0.1697 0.036 Uiso 1 1 calc R
C7 C 0.6948(5) 0.0867(6) -0.03838(15) 0.0208(5) Uani 1 1 d .
C8 C 0.4779(6) 0.1683(5) -0.0592(2) 0.0322(8) Uani 1 1 d .
H8 H 0.4123 0.2262 -0.0171 0.039 Uiso 1 1 calc R
C9 C 0.3579(6) 0.1654(4) -0.1410(2) 0.0312(8) Uani 1 1 d .
H9 H 0.2131 0.2209 -0.1529 0.037 Uiso 1 1 calc R
C10 C 0.4500(5) 0.0809(6) -0.20573(16) 0.0217(5) Uani 1 1 d .
C11 C 0.6667(6) 0.0000(4) -0.1865(2) 0.0292(7) Uani 1 1 d .
H11 H 0.7316 -0.0572 -0.2290 0.035 Uiso 1 1 calc R
C12 C 0.7868(6) 0.0036(4) -0.1050(2) 0.0278(7) Uani 1 1 d .
H12 H 0.9328 -0.0504 -0.0937 0.033 Uiso 1 1 calc R
C13 C 1.1812(5) -0.0542(3) 0.42892(18) 0.0183(6) Uani 1 1 d .
C14 C 1.2729(6) -0.0440(3) 0.34337(19) 0.0216(7) Uani 1 1 d .
H14 H 1.2290 -0.1463 0.3099 0.026 Uiso 1 1 calc R
C15 C 1.5375(7) -0.0231(5) 0.3575(3) 0.0413(9) Uani 1 1 d .
H15A H 1.5773 0.0836 0.3848 0.062 Uiso 1 1 calc R
H15B H 1.5967 -0.0262 0.3038 0.062 Uiso 1 1 calc R
H15C H 1.6076 -0.1133 0.3930 0.062 Uiso 1 1 calc R
C16 C 0.3115(5) 0.0726(5) -0.29201(18) 0.0256(6) Uani 1 1 d .
Zn1 Zn 1.01332(6) 0.08447(5) 0.573396(17) 0.02221(11) Uani 1 1 d .
O1 O 1.1535(5) -0.1956(2) 0.46201(14) 0.0292(6) Uani 1 1 d .
O2 O 1.1481(3) 0.0831(4) 0.46551(11) 0.0273(4) Uani 1 1 d .
O3 O 1.1615(4) 0.1030(3) 0.30094(13) 0.0355(6) Uani 1 1 d .
O4 O 0.3849(5) -0.0069(3) -0.35172(15) 0.0409(6) Uani 1 1 d .
O5 O 0.1129(4) 0.1453(3) -0.30503(16) 0.0366(6) Uani 1 1 d .
O6 O 0.7641(4) -0.0858(3) 0.57524(16) 0.0342(6) Uani 1 1 d .
H61 H 0.6513 -0.0761 0.6052 0.051 Uiso 1 1 d R
H62 H 0.7922 -0.1875 0.5632 0.051 Uiso 1 1 d R

loop_
_atom_site_aniso_label
_atom_site_aniso_U_11
_atom_site_aniso_U_22
_atom_site_aniso_U_33
_atom_site_aniso_U_23
_atom_site_aniso_U_13
_atom_site_aniso_U_12
C1 0.0391(16) 0.0186(11) 0.0161(13) 0.0026(19) 0.0022(11) 0.002(2)
C2 0.042(2) 0.0297(17) 0.0210(18) -0.0035(13) 0.0089(16) 0.0085(15)
C3 0.036(2) 0.0299(17) 0.0222(18) -0.0004(13) 0.0039(15) 0.0094(15)
C4 0.0258(15) 0.0221(11) 0.0197(13) 0.002(2) 0.0068(11) 0.005(2)
C5 0.033(2) 0.0342(17) 0.0166(17) -0.0037(13) 0.0047(15) 0.0041(15)
C6 0.031(2) 0.0360(17) 0.0218(17) 0.0022(14) -0.0004(15) 0.0096(16)
C7 0.0236(14) 0.0192(11) 0.0195(13) -0.001(2) 0.0032(10) -0.001(2)
C8 0.033(2) 0.0378(17) 0.0265(19) -0.0079(14) 0.0056(16) 0.0125(16)
C9 0.026(2) 0.0380(16) 0.0291(19) -0.0029(14) 0.0008(15) 0.0114(15)
C10 0.0222(14) 0.0226(12) 0.0198(13) 0.001(2) 0.0014(10) -0.004(2)
C11 0.025(2) 0.0403(17) 0.0226(19) -0.0035(14) 0.0032(15) 0.0061(15)
C12 0.0181(19) 0.0428(17) 0.0217(17) -0.0016(14) 0.0001(14) 0.0093(14)
C13 0.0166(17) 0.0209(14) 0.0166(15) -0.0008(11) -0.0008(13) -0.0008(11)
C14 0.032(2) 0.0171(14) 0.0154(15) 0.0016(11) 0.0025(14) 0.0028(12)
C15 0.035(2) 0.052(2) 0.040(2) -0.0047(17) 0.0145(18) -0.0016(18)
C16 0.0275(17) 0.0238(15) 0.0247(15) 0.0054(19) 0.0004(12) -0.0038(19)
Zn1 0.0329(2) 0.01811(15) 0.01612(16) -0.00038(19) 0.00525(12) -0.0001(2)
O1 0.0461(16) 0.0197(10) 0.0210(13) 0.0019(8) 0.0018(11) -0.0112(10)
O2 0.0459(13) 0.0177(8) 0.0207(10) -0.0025(14) 0.0132(9) 0.0007(16)
O3 0.0673(16) 0.0190(12) 0.0168(10) 0.0010(11) -0.0062(10) 0.0072(14)
O4 0.0373(16) 0.0636(15) 0.0206(13) -0.0111(12) -0.0001(12) 0.0072(13)
O5 0.0315(16) 0.0471(15) 0.0282(13) -0.0011(9) -0.0068(11) 0.0131(10)
O6 0.0414(17) 0.0208(11) 0.0447(16) -0.0032(10) 0.0214(13) -0.0013(10)

loop_
_atom_type_symbol
_atom_type_description
_atom_type_scat_dispersion_real
_atom_type_scat_dispersion_imag
_atom_type_scat_source
C C 0.0033 0.0016 'International Tables Vol C Tables 4.2.6.8 and 6.1.1.4'
H H 0.0000 0.0000 'International Tables Vol C Tables 4.2.6.8 and 6.1.1.4'
O O 0.0106 0.0060 'International Tables Vol C Tables 4.2.6.8 and 6.1.1.4'
Zn Zn 0.2839 1.4301 'International Tables Vol C Tables 4.2.6.8 and 6.1.1.4'

loop_
_geom_angle_atom_site_label_1
_geom_angle_atom_site_label_2
_geom_angle_atom_site_label_3
_geom_angle
_geom_angle_site_symmetry_1
_geom_angle_site_symmetry_3
O3 C1 C2 116.0(3) . .
O3 C1 C6 124.6(3) . .
C2 C1 C6 119.3(3) . .
C3 C2 C1 120.4(3) . .
C3 C2 H2 119.8 . .
C1 C2 H2 119.8 . .
C2 C3 C4 122.0(3) . .
C2 C3 H3 119.0 . .
C4 C3 H3 119.0 . .
C5 C4 C3 116.2(3) . .
C5 C4 C7 122.4(3) . .
C3 C4 C7 121.4(3) . .
C6 C5 C4 122.5(3) . .
C6 C5 H5 118.8 . .
C4 C5 H5 118.8 . .
C5 C6 C1 119.5(3) . .
C5 C6 H6 120.2 . .
C1 C6 H6 120.2 . .
C8 C7 C12 116.6(3) . .
C8 C7 C4 121.5(3) . .
C12 C7 C4 121.9(3) . .
C9 C8 C7 121.5(3) . .
C9 C8 H8 119.2 . .
C7 C8 H8 119.2 . .
C8 C9 C10 121.0(3) . .
C8 C9 H9 119.5 . .
C10 C9 H9 119.5 . .
C11 C10 C9 118.4(3) . .
C11 C10 C16 121.7(3) . .
C9 C10 C16 119.8(3) . .
C12 C11 C10 120.6(3) . .
C12 C11 H11 119.7 . .
C10 C11 H11 119.7 . .
C11 C12 C7 121.9(3) . .
C11 C12 H12 119.1 . .
C7 C12 H12 119.1 . .
O1 C13 O2 122.7(3) . .
O1 C13 C14 120.0(2) . .
O2 C13 C14 117.3(2) . .
O3 C14 C15 110.4(3) . .
O3 C14 C13 106.0(2) . .
C15 C14 C13 109.5(3) . .
O3 C14 H14 110.3 . .
C15 C14 H14 110.3 . .
C13 C14 H14 110.3 . .
C14 C15 H15A 109.5 . .
C14 C15 H15B 109.5 . .
H15A C15 H15B 109.5 . .
C14 C15 H15C 109.5 . .
H15A C15 H15C 109.5 . .
H15B C15 H15C 109.5 . .
O4 C16 O5 119.3(3) . .
O4 C16 C10 121.9(3) . .
O5 C16 C10 118.8(3) . .
O4 C16 Zn1 68.74(18) . 1_454
O5 C16 Zn1 50.55(15) . 1_454
C10 C16 Zn1 169.2(2) . 1_454
O6 Zn1 O2 112.32(11) . .
O6 Zn1 O5 105.09(11) . 1_656
O2 Zn1 O5 138.54(10) . 1_656
O6 Zn1 O1 106.26(11) . 2_756
O2 Zn1 O1 89.32(10) . 2_756
O5 Zn1 O1 97.00(9) 1_656 2_756
O6 Zn1 O4 112.27(10) . 1_656
O2 Zn1 O4 90.31(9) . 1_656
O5 Zn1 O4 58.53(9) 1_656 1_656
O1 Zn1 O4 138.35(10) 2_756 1_656
O6 Zn1 C16 111.33(11) . 1_656
O2 Zn1 C16 115.76(9) . 1_656
O5 Zn1 C16 29.21(10) 1_656 1_656
O1 Zn1 C16 119.95(11) 2_756 1_656
O4 Zn1 C16 29.31(10) 1_656 1_656
C13 O1 Zn1 136.9(2) . 2_746
C13 O2 Zn1 120.5(2) . .
C1 O3 C14 119.1(3) . .
C16 O4 Zn1 81.95(19) . 1_454
C16 O5 Zn1 100.2(2) . 1_454
Zn1 O6 H61 123.4 . .
Zn1 O6 H62 119.2 . .
H61 O6 H62 113.1 . .

loop_
_geom_bond_atom_site_label_1
_geom_bond_atom_site_label_2
_geom_bond_distance
_geom_bond_site_symmetry_2
C1 O3 1.369(3) .
C1 C2 1.375(5) .
C1 C6 1.394(5) .
C2 C3 1.374(5) .
C2 H2 0.9300 .
C3 C4 1.402(4) .
C3 H3 0.9300 .
C4 C5 1.390(5) .
C4 C7 1.486(4) .
C5 C6 1.382(5) .
C5 H5 0.9300 .
C6 H6 0.9300 .
C7 C8 1.393(5) .
C7 C12 1.406(4) .
C8 C9 1.381(5) .
C8 H8 0.9300 .
C9 C10 1.387(5) .
C9 H9 0.9300 .
C10 C11 1.386(5) .
C10 C16 1.484(4) .
C11 C12 1.377(5) .
C11 H11 0.9300 .
C12 H12 0.9300 .
C13 O1 1.253(3) .
C13 O2 1.257(4) .
C13 C14 1.523(4) .
C14 O3 1.444(4) .
C14 C15 1.502(5) .
C14 H14 0.9800 .
C15 H15A 0.9600 .
C15 H15B 0.9600 .
C15 H15C 0.9600 .
C16 O4 1.256(4) .
C16 O5 1.259(4) .
C16 Zn1 2.539(3) 1_454
Zn1 O6 1.958(2) .
Zn1 O2 1.9713(17) .
Zn1 O5 1.993(2) 1_656
Zn1 O1 2.021(2) 2_756
Zn1 O4 2.390(3) 1_656
Zn1 C16 2.539(3) 1_656
O1 Zn1 2.021(2) 2_746
O4 Zn1 2.390(3) 1_454
O5 Zn1 1.993(2) 1_454
O6 H61 0.8543 .
O6 H62 0.8465 .

loop_
_geom_hbond_atom_site_label_D
_geom_hbond_atom_site_label_H
_geom_hbond_atom_site_label_A
_geom_hbond_distance_DH
_geom_hbond_distance_HA
_geom_hbond_distance_DA
_geom_hbond_angle_DHA
_geom_hbond_site_symmetry_A
O6 H61 O4 0.85 1.83 2.664(4) 163.8 1_556
O6 H62 O2 0.85 1.91 2.756(4) 179.1 2_746
